data_4072839
loop_
_publ_author_name
'Cabeza, Javier A.'
'del R\'io, Ignacio'
'Fern\'andez-Colinas, Jos\'e M.'
'Garc\'ia-\'Alvarez, Pablo'
'Miguel, Daniel'

_publ_section_title
;
 Reactivity of Indene, Fluorene, Azulene, and Acenaphthylene with a
 Basal-Edge-Bridged Square-Pyramidal Hexaruthenium Dihydride
;
_journal_issue 6
_journal_name_full Organometallics
_journal_page_first 1414
_journal_paper_doi 10.1021/om061078c
_journal_volume 26
_journal_year 2007
_chemical_formula_moiety 'C30 H20 N2 O11 Ru6 S, 0.1(C6 H14)'
_chemical_formula_sum 'C30.6 H21.4 N2 O11 Ru6 S'
_chemical_formula_weight 1231.58
_chemical_name_systematic
; 
 ? 
;
_space_group_IT_number 2
_symmetry_cell_setting triclinic
_symmetry_space_group_name_Hall '-P 1'
_symmetry_space_group_name_H-M 'P -1'
_atom_sites_solution_hydrogens geom
_atom_sites_solution_primary direct
_atom_sites_solution_secondary difmap
_audit_creation_method SHELXL-97
_cell_angle_alpha 73.461(11)
_cell_angle_beta 77.744(12)
_cell_angle_gamma 69.587(12)
_cell_formula_units_Z 2
_cell_length_a 9.521(6)
_cell_length_b 11.376(8)
_cell_length_c 18.859(13)
_cell_measurement_temperature 293(2)
_cell_volume 1821(2)
_computing_cell_refinement 'Bruker SMART'
_computing_data_collection 'Bruker SMART'
_computing_data_reduction 'Bruker SHELXTL'
_computing_molecular_graphics 'Bruker SHELXTL'
_computing_publication_material 'Bruker SHELXTL'
_computing_structure_refinement 'SHELXL-97 (Sheldrick, 1997)'
_computing_structure_solution 'SHELXS-97 (Sheldrick, 1990)'
_diffrn_ambient_temperature 293(2)
_diffrn_measured_fraction_theta_full 0.969
_diffrn_measured_fraction_theta_max 0.969
_diffrn_measurement_device_type 'CCD area detector'
_diffrn_measurement_method 'phi and omega scans'
_diffrn_radiation_monochromator graphite
_diffrn_radiation_source 'fine-focus sealed tube'
_diffrn_radiation_type MoK\a
_diffrn_radiation_wavelength 0.71073
_diffrn_reflns_av_R_equivalents 0.0208
_diffrn_reflns_av_sigmaI/netI 0.0221
_diffrn_reflns_limit_h_max 10
_diffrn_reflns_limit_h_min -10
_diffrn_reflns_limit_k_max 12
_diffrn_reflns_limit_k_min -10
_diffrn_reflns_limit_l_max 20
_diffrn_reflns_limit_l_min -20
_diffrn_reflns_number 8162
_diffrn_reflns_theta_full 23.45
_diffrn_reflns_theta_max 23.45
_diffrn_reflns_theta_min 1.96
_exptl_absorpt_coefficient_mu 2.541
_exptl_absorpt_correction_T_max 1.000000
_exptl_absorpt_correction_T_min 0.798468
_exptl_absorpt_correction_type multi-scan
_exptl_absorpt_process_details SADABS
_exptl_crystal_colour BLACK
_exptl_crystal_density_diffrn 2.247
_exptl_crystal_density_method 'not measured'
_exptl_crystal_description PRISM
_exptl_crystal_F_000 1174
_exptl_crystal_size_max 0.37
_exptl_crystal_size_mid 0.14
_exptl_crystal_size_min 0.07
_refine_diff_density_max 1.716
_refine_diff_density_min -0.840
_refine_diff_density_rms 0.170
_refine_ls_extinction_method none
_refine_ls_goodness_of_fit_ref 1.131
_refine_ls_hydrogen_treatment constr
_refine_ls_matrix_type full
_refine_ls_number_parameters 470
_refine_ls_number_reflns 5205
_refine_ls_number_restraints 0
_refine_ls_restrained_S_all 1.131
_refine_ls_R_factor_all 0.0571
_refine_ls_R_factor_gt 0.0461
_refine_ls_shift/su_max 0.030
_refine_ls_shift/su_mean 0.000
_refine_ls_structure_factor_coef Fsqd
_refine_ls_weighting_details 'calc w=1/[\s^2^(Fo^2^)+(0.0472P)^2^+19.8675P] where P=(Fo^2^+2Fc^2^)/3'
_refine_ls_weighting_scheme calc
_refine_ls_wR_factor_gt 0.1116
_refine_ls_wR_factor_ref 0.1235
_reflns_number_gt 4399
_reflns_number_total 5205
_reflns_threshold_expression >2sigma(I)
_cod_data_source_file om061078csi20061222_055053.cif
_cod_data_source_block 11_(pg154qm)
_cod_depositor_comments
;
The following automatic conversions were performed:

'_symmetry_cell_setting' value 'Triclinic' changed to 'triclinic'
according to /home/saulius/struct/CIF-dictionaries/cif_core.dic
dictionary named 'cif_core.dic' version 2.4.1 from
2010-06-29.

'_refine_ls_hydrogen_treatment' value 'CONSTR' changed
to 'constr' according to
/home/saulius/struct/CIF-dictionaries/cif_core.dic dictionary named
'cif_core.dic' version 2.4.1 from 2010-06-29.

Automatic conversion script
Id: cif_fix_values 1715 2011-07-08 13:25:40Z adriana 
;
_cod_original_sg_symbol_H-M P-1
_cod_original_formula_sum 'C30.60 H21.40 N2 O11 Ru6 S'
_cod_database_code 4072839

loop_
_symmetry_equiv_pos_as_xyz
'x, y, z'
'-x, -y, -z'

loop_
_atom_site_label
_atom_site_type_symbol
_atom_site_fract_x
_atom_site_fract_y
_atom_site_fract_z
_atom_site_U_iso_or_equiv
_atom_site_adp_type
_atom_site_occupancy
_atom_site_symmetry_multiplicity
_atom_site_calc_flag
_atom_site_refinement_flags
Ru1 Ru 0.82294(8) 0.41712(7) 0.34188(4) 0.0312(2) Uani 1 1 d .
Ru2 Ru 0.69161(7) 0.20458(6) 0.39359(4) 0.02886(19) Uani 1 1 d .
Ru3 Ru 0.54378(8) 0.46064(6) 0.30846(4) 0.0311(2) Uani 1 1 d .
Ru4 Ru 0.79333(8) 0.01839(7) 0.31085(4) 0.0349(2) Uani 1 1 d .
Ru5 Ru 0.92402(7) 0.21021(6) 0.27659(4) 0.02929(19) Uani 1 1 d .
Ru6 Ru 0.64957(8) 0.25939(7) 0.24068(4) 0.0329(2) Uani 1 1 d .
S1 S 0.4478(3) 0.6760(2) 0.25194(16) 0.0512(7) Uani 1 1 d .
N1 N 0.7729(8) 0.3896(7) 0.2399(4) 0.0354(17) Uani 1 1 d .
N2 N 0.7138(10) 0.5151(8) 0.1206(5) 0.054(2) Uani 1 1 d .
C100 C 0.6315(10) 0.5167(8) 0.3892(6) 0.039(2) Uani 1 1 d .
O100 O 0.5760(8) 0.5774(7) 0.4335(4) 0.0535(19) Uani 1 1 d .
C101 C 0.8888(11) 0.5604(10) 0.3174(7) 0.054(3) Uani 1 1 d .
O101 O 0.9295(11) 0.6485(8) 0.3054(6) 0.087(3) Uani 1 1 d .
O102 O 0.3396(10) 0.7544(7) 0.3030(5) 0.078(3) Uani 1 1 d .
C201 C 0.4937(11) 0.2123(9) 0.3953(6) 0.048(3) Uani 1 1 d .
O201 O 0.3728(8) 0.2026(8) 0.4073(5) 0.071(2) Uani 1 1 d .
C300 C 0.4351(12) 0.3995(9) 0.2487(6) 0.045(2) Uani 1 1 d .
O300 O 0.3157(8) 0.4221(8) 0.2307(5) 0.069(2) Uani 1 1 d .
C301 C 0.3679(11) 0.4858(10) 0.3765(6) 0.044(2) Uani 1 1 d .
O301 O 0.2590(8) 0.5029(9) 0.4167(5) 0.069(2) Uani 1 1 d .
C401 C 0.8799(12) -0.0595(10) 0.2288(7) 0.054(3) Uani 1 1 d .
O401 O 0.9333(13) -0.1034(10) 0.1794(6) 0.099(3) Uani 1 1 d .
C402 C 0.6663(12) -0.0833(10) 0.3475(6) 0.047(2) Uani 1 1 d .
O402 O 0.5850(10) -0.1434(9) 0.3717(6) 0.081(3) Uani 1 1 d .
C501 C 1.0606(11) 0.1926(10) 0.1920(6) 0.049(3) Uani 1 1 d .
O501 O 1.1461(11) 0.1745(9) 0.1401(5) 0.092(3) Uani 1 1 d .
C601 C 0.5397(12) 0.1491(10) 0.2438(7) 0.054(3) Uani 1 1 d .
O601 O 0.4544(10) 0.0999(8) 0.2388(6) 0.078(3) Uani 1 1 d .
C602 C 0.6889(14) 0.2740(10) 0.1369(7) 0.058(3) Uani 1 1 d .
O602 O 0.7144(14) 0.2757(10) 0.0748(5) 0.099(3) Uani 1 1 d .
C1 C 0.8083(11) 0.4711(8) 0.1723(5) 0.036(2) Uani 1 1 d .
C2 C 0.9467(12) 0.5015(9) 0.1565(6) 0.047(2) Uani 1 1 d .
H2 H 1.0154 0.4667 0.1911 0.056 Uiso 1 1 calc R
C3 C 0.9780(15) 0.5826(11) 0.0897(7) 0.067(3) Uani 1 1 d .
H3 H 1.0648 0.6075 0.0793 0.081 Uiso 1 1 calc R
C4 C 0.8758(17) 0.6258(12) 0.0386(7) 0.078(4) Uani 1 1 d .
H4 H 0.8938 0.6809 -0.0069 0.094 Uiso 1 1 calc R
C5 C 0.7495(15) 0.5887(12) 0.0540(6) 0.066(3) Uani 1 1 d .
C6 C 0.6381(19) 0.6274(17) -0.0028(8) 0.103(6) Uani 1 1 d .
H6A H 0.6100 0.5539 -0.0025 0.154 Uiso 1 1 calc R
H6B H 0.6849 0.6581 -0.0517 0.154 Uiso 1 1 calc R
H6C H 0.5495 0.6943 0.0102 0.154 Uiso 1 1 calc R
C11 C 0.8916(11) -0.0847(9) 0.4169(5) 0.045(2) Uani 1 1 d .
H11 H 0.8706 -0.1651 0.4445 0.054 Uiso 1 1 calc R
C12 C 1.0092(10) -0.0898(9) 0.3576(5) 0.040(2) Uani 1 1 d .
H12 H 1.0652 -0.1740 0.3462 0.048 Uiso 1 1 calc R
C13 C 1.0798(9) 0.0075(9) 0.3326(5) 0.038(2) Uani 1 1 d .
H13 H 1.1828 -0.0186 0.3069 0.045 Uiso 1 1 calc R
C14 C 1.0471(10) 0.1104(9) 0.3692(5) 0.036(2) Uani 1 1 d .
C15 C 1.0956(10) 0.2232(9) 0.3457(6) 0.040(2) Uani 1 1 d .
H15 H 1.1997 0.2109 0.3212 0.048 Uiso 1 1 calc R
C16 C 1.0387(10) 0.3200(9) 0.3891(6) 0.041(2) Uani 1 1 d .
H16 H 1.1024 0.3734 0.3858 0.049 Uiso 1 1 calc R
C17 C 0.9145(10) 0.3257(9) 0.4476(5) 0.040(2) Uani 1 1 d .
H17 H 0.9002 0.3765 0.4841 0.047 Uiso 1 1 calc R
C18 C 0.8511(10) 0.2204(9) 0.4659(5) 0.037(2) Uani 1 1 d .
C19 C 0.7237(11) 0.1917(10) 0.5130(6) 0.048(3) Uani 1 1 d .
H19 H 0.6532 0.2443 0.5464 0.057 Uiso 1 1 calc R
C20 C 0.7179(11) 0.0721(9) 0.5058(5) 0.040(2) Uani 1 1 d .
H20 H 0.6456 0.0274 0.5352 0.049 Uiso 1 1 calc R
C21 C 0.8448(10) 0.0210(9) 0.4537(5) 0.036(2) Uani 1 1 d .
C22 C 0.9225(9) 0.1157(8) 0.4290(5) 0.034(2) Uani 1 1 d .
C31 C 0.5830(16) 0.7573(11) 0.2108(8) 0.078(4) Uani 1 1 d .
H31A H 0.5330 0.8443 0.1865 0.117 Uiso 1 1 calc R
H31B H 0.6535 0.7139 0.1748 0.117 Uiso 1 1 calc R
H31C H 0.6358 0.7579 0.2487 0.117 Uiso 1 1 calc R
C32 C 0.3525(17) 0.7028(13) 0.1739(8) 0.088(5) Uani 1 1 d .
H32A H 0.2663 0.6721 0.1904 0.131 Uiso 1 1 calc R
H32B H 0.4201 0.6575 0.1380 0.131 Uiso 1 1 calc R
H32C H 0.3198 0.7934 0.1514 0.131 Uiso 1 1 calc R
C91 C 0.853(8) 1.003(7) -0.007(4) 0.08(2) Uiso 0.20 1 d PG
H91A H 0.8649 1.0844 -0.0075 0.127 Uiso 0.20 1 calc PR
H91B H 0.8754 0.9902 -0.0564 0.127 Uiso 0.20 1 calc PR
H91C H 0.9218 0.9351 0.0243 0.127 Uiso 0.20 1 calc PR
C92 C 0.699(6) 1.005(5) 0.023(3) 0.051(13) Uiso 0.20 1 d P
H92A H 0.7110 0.9372 0.0683 0.061 Uiso 0.20 1 calc PR
H92B H 0.6557 1.0847 0.0393 0.061 Uiso 0.20 1 calc PR
C93 C 0.587(6) 0.995(5) -0.003(3) 0.051(13) Uiso 0.20 1 d P
H93A H 0.6323 0.9075 -0.0098 0.061 Uiso 0.20 1 calc PR
H93B H 0.5983 1.0481 -0.0527 0.061 Uiso 0.20 1 calc PR

loop_
_atom_site_aniso_label
_atom_site_aniso_U_11
_atom_site_aniso_U_22
_atom_site_aniso_U_33
_atom_site_aniso_U_23
_atom_site_aniso_U_13
_atom_site_aniso_U_12
Ru1 0.0248(4) 0.0258(4) 0.0415(4) -0.0055(3) -0.0092(3) -0.0049(3)
Ru2 0.0208(4) 0.0257(4) 0.0356(4) -0.0028(3) -0.0085(3) -0.0023(3)
Ru3 0.0231(4) 0.0254(4) 0.0394(4) -0.0057(3) -0.0091(3) 0.0009(3)
Ru4 0.0311(4) 0.0247(4) 0.0471(5) -0.0070(3) -0.0097(3) -0.0045(3)
Ru5 0.0221(4) 0.0252(4) 0.0354(4) -0.0036(3) -0.0069(3) -0.0017(3)
Ru6 0.0292(4) 0.0271(4) 0.0405(4) -0.0068(3) -0.0143(3) -0.0013(3)
S1 0.0468(15) 0.0349(13) 0.0603(17) -0.0077(12) -0.0125(13) 0.0022(11)
N1 0.033(4) 0.026(4) 0.040(4) -0.001(3) -0.006(3) -0.005(3)
N2 0.051(5) 0.042(5) 0.049(5) 0.007(4) -0.012(4) 0.000(4)
C100 0.028(5) 0.022(4) 0.055(6) 0.004(4) -0.016(4) 0.003(4)
O100 0.042(4) 0.057(5) 0.060(5) -0.032(4) -0.004(4) 0.000(3)
C101 0.035(5) 0.039(6) 0.081(8) -0.009(5) -0.008(5) -0.005(5)
O101 0.075(6) 0.053(5) 0.139(9) -0.015(5) -0.012(6) -0.033(5)
O102 0.069(6) 0.044(4) 0.091(6) -0.020(4) 0.005(5) 0.013(4)
C201 0.036(6) 0.038(5) 0.066(7) 0.000(5) -0.018(5) -0.010(4)
O201 0.030(4) 0.060(5) 0.115(7) 0.006(5) -0.026(4) -0.015(4)
C300 0.050(6) 0.034(5) 0.053(6) -0.002(4) -0.022(5) -0.012(5)
O300 0.037(4) 0.063(5) 0.111(7) -0.032(5) -0.041(5) 0.008(4)
C301 0.030(5) 0.047(6) 0.055(6) -0.012(5) -0.007(5) -0.008(4)
O301 0.032(4) 0.091(6) 0.082(6) -0.036(5) 0.010(4) -0.015(4)
C401 0.048(6) 0.039(6) 0.058(7) -0.008(5) -0.003(5) 0.001(5)
O401 0.120(9) 0.087(7) 0.071(6) -0.038(6) 0.013(6) -0.008(6)
C402 0.046(6) 0.039(5) 0.058(7) -0.012(5) -0.006(5) -0.013(5)
O402 0.074(6) 0.075(6) 0.105(7) -0.016(5) 0.000(5) -0.046(5)
C501 0.037(6) 0.039(6) 0.050(6) -0.001(5) -0.007(5) 0.007(4)
O501 0.088(7) 0.088(7) 0.056(5) -0.010(5) 0.026(5) 0.001(5)
C601 0.046(6) 0.036(6) 0.075(8) -0.009(5) -0.019(6) -0.004(5)
O601 0.062(5) 0.059(5) 0.131(8) -0.020(5) -0.040(5) -0.025(4)
C602 0.081(8) 0.045(6) 0.053(7) -0.014(5) -0.027(6) -0.012(6)
O602 0.146(10) 0.103(8) 0.049(6) -0.032(5) -0.015(6) -0.028(7)
C1 0.054(6) 0.018(4) 0.035(5) -0.001(4) -0.025(4) -0.001(4)
C2 0.056(6) 0.042(6) 0.040(6) 0.000(4) -0.004(5) -0.022(5)
C3 0.072(8) 0.056(7) 0.065(8) 0.001(6) 0.006(7) -0.030(6)
C4 0.098(11) 0.060(8) 0.054(8) 0.022(6) 0.000(7) -0.030(8)
C5 0.069(8) 0.065(8) 0.048(7) 0.004(6) -0.014(6) -0.009(7)
C6 0.115(13) 0.121(13) 0.051(8) 0.007(8) -0.041(8) -0.014(11)
C11 0.044(6) 0.039(5) 0.044(6) 0.000(5) -0.015(5) -0.005(5)
C12 0.030(5) 0.030(5) 0.051(6) -0.008(4) -0.012(4) 0.005(4)
C13 0.020(4) 0.038(5) 0.044(5) -0.020(4) -0.013(4) 0.018(4)
C14 0.028(5) 0.036(5) 0.035(5) -0.009(4) -0.011(4) 0.008(4)
C15 0.020(4) 0.039(5) 0.055(6) -0.014(5) -0.013(4) 0.004(4)
C16 0.034(5) 0.040(5) 0.060(6) -0.006(5) -0.024(5) -0.018(4)
C17 0.036(5) 0.039(5) 0.042(5) -0.006(4) -0.023(4) -0.001(4)
C18 0.036(5) 0.039(5) 0.029(5) -0.005(4) -0.014(4) -0.001(4)
C19 0.042(6) 0.049(6) 0.040(6) 0.000(5) -0.010(5) -0.005(5)
C20 0.038(5) 0.043(5) 0.032(5) 0.008(4) -0.011(4) -0.013(4)
C21 0.029(5) 0.036(5) 0.030(5) 0.005(4) -0.016(4) 0.004(4)
C22 0.026(4) 0.035(5) 0.024(4) 0.002(4) -0.014(4) 0.009(4)
C31 0.091(10) 0.041(7) 0.084(9) -0.004(6) -0.003(8) -0.010(7)
C32 0.086(10) 0.068(9) 0.090(10) 0.002(8) -0.057(8) 0.009(7)

loop_
_atom_type_symbol
_atom_type_description
_atom_type_scat_dispersion_real
_atom_type_scat_dispersion_imag
_atom_type_scat_source
C C 0.0033 0.0016 'International Tables Vol C Tables 4.2.6.8 and 6.1.1.4'
H H 0.0000 0.0000 'International Tables Vol C Tables 4.2.6.8 and 6.1.1.4'
N N 0.0061 0.0033 'International Tables Vol C Tables 4.2.6.8 and 6.1.1.4'
O O 0.0106 0.0060 'International Tables Vol C Tables 4.2.6.8 and 6.1.1.4'
Ru Ru -1.2594 0.8363 'International Tables Vol C Tables 4.2.6.8 and 6.1.1.4'
S S 0.1246 0.1234 'International Tables Vol C Tables 4.2.6.8 and 6.1.1.4'

loop_
_geom_angle_atom_site_label_1
_geom_angle_atom_site_label_2
_geom_angle_atom_site_label_3
_geom_angle
_geom_angle_site_symmetry_3
C101 Ru1 C100 89.0(4) .
C101 Ru1 C17 98.0(5) .
C100 Ru1 C17 92.8(4) .
C101 Ru1 N1 108.9(4) .
C100 Ru1 N1 106.6(3) .
C17 Ru1 N1 146.7(3) .
C101 Ru1 C16 83.3(4) .
C100 Ru1 C16 127.5(4) .
C17 Ru1 C16 38.1(4) .
N1 Ru1 C16 125.0(3) .
C101 Ru1 Ru3 115.5(3) .
C100 Ru1 Ru3 53.7(3) .
C17 Ru1 Ru3 129.5(3) .
N1 Ru1 Ru3 54.49(19) .
C16 Ru1 Ru3 160.9(2) .
C101 Ru1 Ru5 128.3(4) .
C100 Ru1 Ru5 137.6(3) .
C17 Ru1 Ru5 99.9(3) .
N1 Ru1 Ru5 47.88(18) .
C16 Ru1 Ru5 81.9(3) .
Ru3 Ru1 Ru5 88.34(3) .
C101 Ru1 Ru2 173.2(4) .
C100 Ru1 Ru2 84.6(3) .
C17 Ru1 Ru2 80.3(3) .
N1 Ru1 Ru2 75.10(19) .
C16 Ru1 Ru2 99.0(2) .
Ru3 Ru1 Ru2 62.01(4) .
Ru5 Ru1 Ru2 58.42(5) .
C201 Ru2 C20 94.8(4) .
C201 Ru2 C22 154.3(4) .
C20 Ru2 C22 61.5(3) .
C201 Ru2 C21 117.5(4) .
C20 Ru2 C21 37.8(3) .
C22 Ru2 C21 37.3(3) .
C201 Ru2 C19 107.2(4) .
C20 Ru2 C19 36.8(4) .
C22 Ru2 C19 60.5(3) .
C21 Ru2 C19 62.2(4) .
C201 Ru2 C18 141.7(4) .
C20 Ru2 C18 61.3(3) .
C22 Ru2 C18 36.7(3) .
C21 Ru2 C18 62.5(3) .
C19 Ru2 C18 35.8(3) .
C201 Ru2 Ru4 90.8(3) .
C20 Ru2 Ru4 97.6(3) .
C22 Ru2 Ru4 83.3(2) .
C21 Ru2 Ru4 68.4(2) .
C19 Ru2 Ru4 130.4(3) .
C18 Ru2 Ru4 120.0(2) .
C201 Ru2 Ru5 131.0(4) .
C20 Ru2 Ru5 124.6(3) .
C22 Ru2 Ru5 66.0(2) .
C21 Ru2 Ru5 88.2(2) .
C19 Ru2 Ru5 121.8(3) .
C18 Ru2 Ru5 86.7(2) .
Ru4 Ru2 Ru5 59.08(4) .
C201 Ru2 Ru6 74.9(3) .
C20 Ru2 Ru6 151.7(3) .
C22 Ru2 Ru6 120.8(2) .
C21 Ru2 Ru6 124.5(2) .
C19 Ru2 Ru6 171.6(3) .
C18 Ru2 Ru6 139.8(2) .
Ru4 Ru2 Ru6 57.07(4) .
Ru5 Ru2 Ru6 56.50(5) .
C201 Ru2 Ru3 73.6(3) .
C20 Ru2 Ru3 146.7(3) .
C22 Ru2 Ru3 131.6(2) .
C21 Ru2 Ru3 168.8(2) .
C19 Ru2 Ru3 116.0(3) .
C18 Ru2 Ru3 109.2(2) .
Ru4 Ru2 Ru3 113.33(6) .
Ru5 Ru2 Ru3 83.77(4) .
Ru6 Ru2 Ru3 56.27(3) .
C201 Ru2 Ru1 127.9(3) .
C20 Ru2 Ru1 121.9(3) .
C22 Ru2 Ru1 76.5(2) .
C21 Ru2 Ru1 113.8(3) .
C19 Ru2 Ru1 88.7(3) .
C18 Ru2 Ru1 61.1(2) .
Ru4 Ru2 Ru1 116.27(5) .
Ru5 Ru2 Ru1 57.43(3) .
Ru6 Ru2 Ru1 83.75(3) .
Ru3 Ru2 Ru1 55.14(5) .
C301 Ru3 C300 87.6(4) .
C301 Ru3 C100 83.2(4) .
C300 Ru3 C100 169.9(4) .
C301 Ru3 N1 168.7(4) .
C300 Ru3 N1 92.4(4) .
C100 Ru3 N1 95.9(3) .
C301 Ru3 S1 86.3(3) .
C300 Ru3 S1 94.1(3) .
C100 Ru3 S1 89.2(2) .
N1 Ru3 S1 105.02(19) .
C301 Ru3 Ru1 124.4(3) .
C300 Ru3 Ru1 140.6(3) .
C100 Ru3 Ru1 45.7(2) .
N1 Ru3 Ru1 51.5(2) .
S1 Ru3 Ru1 108.83(8) .
C301 Ru3 Ru6 122.8(3) .
C300 Ru3 Ru6 50.2(3) .
C100 Ru3 Ru6 133.4(2) .
N1 Ru3 Ru6 50.78(19) .
S1 Ru3 Ru6 126.66(9) .
Ru1 Ru3 Ru6 90.85(3) .
C301 Ru3 Ru2 94.3(3) .
C300 Ru3 Ru2 95.8(3) .
C100 Ru3 Ru2 81.1(2) .
N1 Ru3 Ru2 74.39(18) .
S1 Ru3 Ru2 170.14(8) .
Ru1 Ru3 Ru2 62.84(3) .
Ru6 Ru3 Ru2 60.82(5) .
C402 Ru4 C401 92.4(5) .
C402 Ru4 C12 107.3(4) .
C401 Ru4 C12 86.9(4) .
C402 Ru4 C11 83.6(4) .
C401 Ru4 C11 116.2(4) .
C12 Ru4 C11 36.8(4) .
C402 Ru4 Ru6 112.6(3) .
C401 Ru4 Ru6 100.8(3) .
C12 Ru4 Ru6 138.9(3) .
C11 Ru4 Ru6 139.3(3) .
C402 Ru4 Ru5 165.2(3) .
C401 Ru4 Ru5 101.0(4) .
C12 Ru4 Ru5 79.9(3) .
C11 Ru4 Ru5 95.9(3) .
Ru6 Ru4 Ru5 58.93(5) .
C402 Ru4 Ru2 105.1(3) .
C401 Ru4 Ru2 159.6(3) .
C12 Ru4 Ru2 97.5(3) .
C11 Ru4 Ru2 76.8(3) .
Ru6 Ru4 Ru2 63.09(5) .
Ru5 Ru4 Ru2 60.62(4) .
C501 Ru5 N1 101.2(4) .
C501 Ru5 C14 106.8(4) .
N1 Ru5 C14 138.1(3) .
C501 Ru5 C13 85.6(4) .
N1 Ru5 C13 173.2(3) .
C14 Ru5 C13 36.9(3) .
C501 Ru5 C15 94.8(4) .
N1 Ru5 C15 111.2(3) .
C14 Ru5 C15 36.9(4) .
C13 Ru5 C15 66.8(3) .
C501 Ru5 Ru6 107.9(3) .
N1 Ru5 Ru6 53.1(2) .
C14 Ru5 Ru6 138.6(3) .
C13 Ru5 Ru6 125.9(2) .
C15 Ru5 Ru6 154.1(2) .
C501 Ru5 Ru4 108.1(4) .
N1 Ru5 Ru4 111.9(2) .
C14 Ru5 Ru4 88.5(3) .
C13 Ru5 Ru4 66.3(2) .
C15 Ru5 Ru4 125.2(2) .
Ru6 Ru5 Ru4 59.67(4) .
C501 Ru5 Ru1 126.7(3) .
N1 Ru5 Ru1 52.2(2) .
C14 Ru5 Ru1 85.9(2) .
C13 Ru5 Ru1 122.7(2) .
C15 Ru5 Ru1 64.8(2) .
Ru6 Ru5 Ru1 91.08(3) .
Ru4 Ru5 Ru1 124.18(5) .
C501 Ru5 Ru2 167.5(4) .
N1 Ru5 Ru2 80.7(2) .
C14 Ru5 Ru2 78.6(2) .
C13 Ru5 Ru2 92.9(2) .
C15 Ru5 Ru2 95.9(2) .
Ru6 Ru5 Ru2 63.23(5) .
Ru4 Ru5 Ru2 60.31(4) .
Ru1 Ru5 Ru2 64.15(4) .
C601 Ru6 C602 86.7(5) .
C601 Ru6 C300 84.7(4) .
C602 Ru6 C300 100.5(5) .
C601 Ru6 N1 178.3(4) .
C602 Ru6 N1 94.7(4) .
C300 Ru6 N1 94.2(3) .
C601 Ru6 Ru5 131.3(3) .
C602 Ru6 Ru5 102.1(4) .
C300 Ru6 Ru5 138.1(3) .
N1 Ru6 Ru5 49.28(19) .
C601 Ru6 Ru4 70.4(3) .
C602 Ru6 Ru4 109.4(3) .
C300 Ru6 Ru4 139.2(3) .
N1 Ru6 Ru4 109.85(19) .
Ru5 Ru6 Ru4 61.40(3) .
C601 Ru6 Ru3 124.0(3) .
C602 Ru6 Ru3 125.2(3) .
C300 Ru6 Ru3 48.6(3) .
N1 Ru6 Ru3 54.40(19) .
Ru5 Ru6 Ru3 89.70(4) .
Ru4 Ru6 Ru3 122.73(6) .
C601 Ru6 Ru2 101.8(4) .
C602 Ru6 Ru2 161.8(4) .
C300 Ru6 Ru2 96.3(3) .
N1 Ru6 Ru2 77.1(2) .
Ru5 Ru6 Ru2 60.26(3) .
Ru4 Ru6 Ru2 59.84(3) .
Ru3 Ru6 Ru2 62.91(4) .
O102 S1 C31 105.3(6) .
O102 S1 C32 106.5(6) .
C31 S1 C32 101.1(7) .
O102 S1 Ru3 113.7(4) .
C31 S1 Ru3 115.6(4) .
C32 S1 Ru3 113.4(5) .
C1 N1 Ru5 120.7(6) .
C1 N1 Ru6 119.0(6) .
Ru5 N1 Ru6 77.6(2) .
C1 N1 Ru1 117.2(6) .
Ru5 N1 Ru1 79.9(3) .
Ru6 N1 Ru1 123.5(3) .
C1 N1 Ru3 118.2(5) .
Ru5 N1 Ru3 121.1(3) .
Ru6 N1 Ru3 74.8(2) .
Ru1 N1 Ru3 74.0(2) .
C1 N2 C5 119.7(10) .
O100 C100 Ru1 145.2(8) .
O100 C100 Ru3 134.2(7) .
Ru1 C100 Ru3 80.7(4) .
O101 C101 Ru1 177.1(12) .
O201 C201 Ru2 168.9(9) .
O300 C300 Ru3 141.3(9) .
O300 C300 Ru6 137.4(8) .
Ru3 C300 Ru6 81.2(4) .
O301 C301 Ru3 178.5(10) .
O401 C401 Ru4 178.2(12) .
O402 C402 Ru4 177.7(10) .
O501 C501 Ru5 176.1(10) .
O601 C601 Ru6 168.0(9) .
O602 C602 Ru6 176.2(11) .
N2 C1 N1 119.0(9) .
N2 C1 C2 120.0(9) .
N1 C1 C2 120.9(8) .
C3 C2 C1 119.7(11) .
C2 C3 C4 117.7(12) .
C5 C4 C3 120.8(11) .
N2 C5 C4 121.9(12) .
N2 C5 C6 115.5(12) .
C4 C5 C6 122.6(12) .
C12 C11 C21 119.2(9) .
C12 C11 Ru4 71.2(5) .
C21 C11 Ru4 99.6(6) .
C11 C12 C13 121.0(9) .
C11 C12 Ru4 71.9(5) .
C13 C12 Ru4 98.7(6) .
C12 C13 C14 123.1(9) .
C12 C13 Ru5 114.6(6) .
C14 C13 Ru5 63.0(5) .
C13 C14 C15 129.3(9) .
C13 C14 C22 114.7(9) .
C15 C14 C22 114.5(8) .
C13 C14 Ru5 80.0(5) .
C15 C14 Ru5 80.5(5) .
C22 C14 Ru5 99.5(5) .
C14 C15 C16 119.7(9) .
C14 C15 Ru5 62.7(5) .
C16 C15 Ru5 116.5(6) .
C17 C16 C15 124.7(8) .
C17 C16 Ru1 69.8(5) .
C15 C16 Ru1 95.9(6) .
C16 C17 C18 115.7(8) .
C16 C17 Ru1 72.0(5) .
C18 C17 Ru1 95.3(6) .
C19 C18 C22 105.8(9) .
C19 C18 C17 135.5(9) .
C22 C18 C17 118.7(8) .
C19 C18 Ru2 70.8(6) .
C22 C18 Ru2 68.2(5) .
C17 C18 Ru2 123.2(6) .
C18 C19 C20 109.2(9) .
C18 C19 Ru2 73.3(5) .
C20 C19 Ru2 69.1(5) .
C19 C20 C21 109.0(9) .
C19 C20 Ru2 74.1(5) .
C21 C20 Ru2 71.4(5) .
C22 C21 C20 104.9(8) .
C22 C21 C11 118.6(8) .
C20 C21 C11 135.8(9) .
C22 C21 Ru2 71.2(5) .
C20 C21 Ru2 70.7(5) .
C11 C21 Ru2 114.8(6) .
C21 C22 C18 111.1(8) .
C21 C22 C14 123.2(8) .
C18 C22 C14 125.5(9) .
C21 C22 Ru2 71.4(5) .
C18 C22 Ru2 75.1(5) .
C14 C22 Ru2 115.7(6) .
C93 C92 C91 135(6) .
C92 C93 C93 152(7) 2_675

loop_
_geom_bond_atom_site_label_1
_geom_bond_atom_site_label_2
_geom_bond_distance
_geom_bond_site_symmetry_2
Ru1 C101 1.851(11) .
Ru1 C100 1.961(10) .
Ru1 C17 2.177(9) .
Ru1 N1 2.204(8) .
Ru1 C16 2.206(9) .
Ru1 Ru3 2.7060(19) .
Ru1 Ru5 2.7477(18) .
Ru1 Ru2 2.9342(18) .
Ru2 C201 1.849(10) .
Ru2 C20 2.227(9) .
Ru2 C22 2.234(8) .
Ru2 C21 2.236(8) .
Ru2 C19 2.293(10) .
Ru2 C18 2.326(9) .
Ru2 Ru4 2.7691(17) .
Ru2 Ru5 2.7775(17) .
Ru2 Ru6 2.856(2) .
Ru2 Ru3 2.9121(17) .
Ru3 C301 1.870(10) .
Ru3 C300 2.065(10) .
Ru3 C100 2.210(10) .
Ru3 N1 2.292(7) .
Ru3 S1 2.311(3) .
Ru3 Ru6 2.7204(17) .
Ru4 C402 1.857(11) .
Ru4 C401 1.895(12) .
Ru4 C12 2.215(9) .
Ru4 C11 2.224(10) .
Ru4 Ru6 2.6883(17) .
Ru4 Ru5 2.7345(17) .
Ru5 C501 1.843(11) .
Ru5 N1 2.070(7) .
Ru5 C14 2.127(9) .
Ru5 C13 2.351(8) .
Ru5 C15 2.361(9) .
Ru5 Ru6 2.6676(19) .
Ru6 C601 1.876(11) .
Ru6 C602 1.883(12) .
Ru6 C300 2.114(10) .
Ru6 N1 2.184(8) .
S1 O102 1.487(8) .
S1 C31 1.763(14) .
S1 C32 1.790(13) .
N1 C1 1.400(11) .
N2 C1 1.338(12) .
N2 C5 1.346(14) .
C100 O100 1.159(11) .
C101 O101 1.145(13) .
C201 O201 1.163(12) .
C300 O300 1.177(12) .
C301 O301 1.139(12) .
C401 O401 1.124(13) .
C402 O402 1.147(12) .
C501 O501 1.149(12) .
C601 O601 1.165(13) .
C602 O602 1.140(14) .
C1 C2 1.427(14) .
C2 C3 1.378(15) .
C3 C4 1.382(19) .
C4 C5 1.359(18) .
C5 C6 1.535(18) .
C11 C12 1.402(14) .
C11 C21 1.448(14) .
C12 C13 1.410(14) .
C13 C14 1.435(13) .
C14 C15 1.436(14) .
C14 C22 1.450(13) .
C15 C16 1.443(13) .
C16 C17 1.433(14) .
C17 C18 1.448(14) .
C18 C19 1.421(14) .
C18 C22 1.439(13) .
C19 C20 1.426(15) .
C20 C21 1.447(13) .
C21 C22 1.431(13) .
C91 C92 1.45(8) .
C92 C93 1.31(7) .
C93 C93 1.60(10) 2_675
